data_4023419
loop_
_publ_author_name
'Ni Yan'
'Xiaozhong Liu'
'Mahesh K. Pallerla'
'Joseph M. Fox'

_publ_section_title
;
 Synthesis of Stable Derivatives of Cycloprop-2-ene Carboxylic Acid
;
_journal_name_full 'Journal of Organic Chemistry'
_journal_page_first 4283
_journal_page_last 4286
_journal_paper_doi 10.1021/jo800042w
_journal_volume 73
_journal_year 2008
_chemical_formula_sum 'C17 H15 N O3'
_chemical_formula_weight 281.30
_chemical_name_systematic
;
 ?
;
_space_group_IT_number 14
_symmetry_cell_setting monoclinic
_symmetry_space_group_name_Hall '-P 2ybc'
_symmetry_space_group_name_H-M 'P 1 21/c 1'
_atom_sites_solution_hydrogens geom
_atom_sites_solution_primary direct
_atom_sites_solution_secondary difmap
_audit_creation_method SHELXL-97
_cell_angle_alpha 90.00
_cell_angle_beta 115.157(2)
_cell_angle_gamma 90.00
_cell_formula_units_Z 8
_cell_length_a 19.998(4)
_cell_length_b 8.2360(17)
_cell_length_c 17.648(4)
_cell_measurement_reflns_used 966
_cell_measurement_temperature 120(2)
_cell_measurement_theta_max 28.15
_cell_measurement_theta_min 2.55
_cell_volume 2631.0(9)
_computing_cell_refinement 'SAINT (Bruker, 2002)'
_computing_data_collection 'SMART (Bruker, 2002)'
_computing_data_reduction SAINT
_computing_molecular_graphics 'SHELXTL (Sheldrick, 2001)'
_computing_publication_material 'SHELXTL (Sheldrick, 2001)'
_computing_structure_refinement 'SHELXL-97 (Sheldrick, 1997)'
_computing_structure_solution 'SHELXS-97 (Sheldrick, 1990)'
_diffrn_ambient_temperature 120(2)
_diffrn_detector_area_resol_mean 836.6
_diffrn_measured_fraction_theta_full 0.999
_diffrn_measured_fraction_theta_max 0.942
_diffrn_measurement_device_type 'Bruker AXS APEX diffractometer'
_diffrn_measurement_method \w
_diffrn_radiation_monochromator graphite
_diffrn_radiation_source 'fine-focus sealed tube'
_diffrn_radiation_type MoK\a
_diffrn_radiation_wavelength 0.71073
_diffrn_reflns_av_R_equivalents 0.0215
_diffrn_reflns_av_sigmaI/netI 0.0173
_diffrn_reflns_limit_h_max 26
_diffrn_reflns_limit_h_min -25
_diffrn_reflns_limit_k_max 10
_diffrn_reflns_limit_k_min -10
_diffrn_reflns_limit_l_max 22
_diffrn_reflns_limit_l_min -22
_diffrn_reflns_number 28166
_diffrn_reflns_theta_full 25.00
_diffrn_reflns_theta_max 28.18
_diffrn_reflns_theta_min 2.25
_diffrn_standards_decay_% 1
_diffrn_standards_interval_count 0
_diffrn_standards_interval_time 0
_diffrn_standards_number 0
_exptl_absorpt_coefficient_mu 0.098
_exptl_absorpt_correction_T_max 0.9873
_exptl_absorpt_correction_T_min 0.9773
_exptl_absorpt_correction_type multi-scan
_exptl_absorpt_process_details 'SADABS (Sheldrick, 2003)'
_exptl_crystal_colour colourless
_exptl_crystal_density_diffrn 1.420
_exptl_crystal_density_method 'not measured'
_exptl_crystal_description block
_exptl_crystal_F_000 1184
_exptl_crystal_size_max 0.24
_exptl_crystal_size_mid 0.23
_exptl_crystal_size_min 0.13
_refine_diff_density_max 0.337
_refine_diff_density_min -0.242
_refine_diff_density_rms 0.045
_refine_ls_extinction_method none
_refine_ls_goodness_of_fit_ref 1.030
_refine_ls_hydrogen_treatment constr
_refine_ls_matrix_type full
_refine_ls_number_parameters 379
_refine_ls_number_reflns 6082
_refine_ls_number_restraints 0
_refine_ls_restrained_S_all 1.030
_refine_ls_R_factor_all 0.0445
_refine_ls_R_factor_gt 0.0397
_refine_ls_shift/su_max 0.001
_refine_ls_shift/su_mean 0.000
_refine_ls_structure_factor_coef Fsqd
_refine_ls_weighting_details 'calc w=1/[\s^2^(Fo^2^)+(0.0504P)^2^+1.1207P] where P=(Fo^2^+2Fc^2^)/3'
_refine_ls_weighting_scheme calc
_refine_ls_wR_factor_gt 0.0990
_refine_ls_wR_factor_ref 0.1047
_reflns_number_gt 5473
_reflns_number_total 6082
_reflns_threshold_expression >2sigma(I)
_cod_data_source_file jo800042w-File003.cif
_cod_data_source_block joef074a
_cod_depositor_comments
;
The following automatic conversions were performed:
'_symmetry_cell_setting' value 'Monoclinic' changed to 'monoclinic'
according to '/home/saulius/struct/CIF-dictionaries/cif_core.dic'
dictionary named 'cif_core.dic' version 2.4.1 from 2010-06-29.

Automatic conversion script
Id: cif_fix_enum 1527 2010-12-29 10:47:43Z saulius 
;
_cod_original_sg_symbol_H-M 'P 21/c'
_cod_database_code 4023419

loop_
_symmetry_equiv_pos_as_xyz
'x, y, z'
'-x, y+1/2, -z+1/2'
'-x, -y, -z'
'x, -y-1/2, z-1/2'

loop_
_atom_site_label
_atom_site_type_symbol
_atom_site_fract_x
_atom_site_fract_y
_atom_site_fract_z
_atom_site_U_iso_or_equiv
_atom_site_adp_type
_atom_site_occupancy
_atom_site_symmetry_multiplicity
_atom_site_calc_flag
_atom_site_refinement_flags
_atom_site_disorder_assembly
_atom_site_disorder_group
C1 C 0.40177(7) 0.29331(14) 0.94541(8) 0.0230(2) Uani 1 1 d . . .
C2 C 0.47472(6) 0.19530(15) 1.07192(8) 0.0223(2) Uani 1 1 d . . .
C3 C 0.51122(7) 0.08910(16) 1.13635(8) 0.0272(3) Uani 1 1 d . . .
H3A H 0.5104 -0.0250 1.1279 0.033 Uiso 1 1 calc R . .
C4 C 0.54963(7) 0.15956(16) 1.21492(8) 0.0274(3) Uani 1 1 d . . .
H4A H 0.5753 0.0918 1.2620 0.033 Uiso 1 1 calc R . .
C5 C 0.55110(6) 0.32688(16) 1.22577(8) 0.0253(3) Uani 1 1 d . . .
H5A H 0.5783 0.3705 1.2802 0.030 Uiso 1 1 calc R . .
C6 C 0.51389(6) 0.43303(15) 1.15930(7) 0.0221(2) Uani 1 1 d . . .
H6A H 0.5157 0.5474 1.1668 0.026 Uiso 1 1 calc R . .
C7 C 0.47423(6) 0.36209(14) 1.08181(7) 0.0200(2) Uani 1 1 d . . .
C8 C 0.40216(6) 0.58895(14) 0.98798(7) 0.0204(2) Uani 1 1 d . . .
C9 C 0.33755(6) 0.62463(14) 0.90958(7) 0.0205(2) Uani 1 1 d . . .
H9A H 0.3225 0.5418 0.8639 0.025 Uiso 1 1 calc R . .
C10 C 0.27616(6) 0.71979(14) 0.92075(7) 0.0194(2) Uani 1 1 d . . .
H10A H 0.2849 0.7500 0.9791 0.023 Uiso 1 1 calc R . .
C11 C 0.19563(6) 0.70468(14) 0.85574(7) 0.0205(2) Uani 1 1 d . . .
H11A H 0.1648 0.6441 0.8785 0.025 Uiso 1 1 calc R . .
C12 C 0.19251(6) 0.62757(15) 0.77689(7) 0.0224(2) Uani 1 1 d . . .
H12A H 0.1636 0.5340 0.7524 0.027 Uiso 1 1 calc R . .
C13 C 0.23348(7) 0.70118(15) 0.74444(7) 0.0234(2) Uani 1 1 d . . .
H13A H 0.2363 0.6646 0.6948 0.028 Uiso 1 1 calc R . .
C14 C 0.27517(6) 0.84752(15) 0.79286(7) 0.0226(2) Uani 1 1 d . . .
H14A H 0.3059 0.8974 0.7667 0.027 Uiso 1 1 calc R . .
C15 C 0.32220(6) 0.80202(14) 0.88461(7) 0.0208(2) Uani 1 1 d . . .
H15A H 0.3591 0.8837 0.9205 0.025 Uiso 1 1 calc R . .
C16 C 0.16916(7) 0.88307(15) 0.83362(8) 0.0239(2) Uani 1 1 d . . .
H16A H 0.1165 0.8847 0.7931 0.029 Uiso 1 1 calc R . .
H16B H 0.1740 0.9413 0.8848 0.029 Uiso 1 1 calc R . .
C17 C 0.21651(7) 0.96864(15) 0.79512(8) 0.0253(2) Uani 1 1 d . . .
H17A H 0.2413 1.0647 0.8292 0.030 Uiso 1 1 calc R . .
H17B H 0.1845 1.0058 0.7377 0.030 Uiso 1 1 calc R . .
C18 C 0.10012(7) 0.78099(15) 0.04128(7) 0.0239(2) Uani 1 1 d . . .
C19 C 0.02841(6) 0.66991(15) 0.09602(7) 0.0222(2) Uani 1 1 d . . .
C20 C -0.00645(7) 0.55725(15) 0.12385(7) 0.0260(3) Uani 1 1 d . . .
H20A H -0.0030 0.4440 0.1160 0.031 Uiso 1 1 calc R . .
C21 C -0.04732(7) 0.61994(16) 0.16434(8) 0.0265(3) Uani 1 1 d . . .
H21A H -0.0723 0.5474 0.1855 0.032 Uiso 1 1 calc R . .
C22 C -0.05240(7) 0.78604(16) 0.17451(8) 0.0263(3) Uani 1 1 d . . .
H22A H -0.0811 0.8242 0.2021 0.032 Uiso 1 1 calc R . .
C23 C -0.01649(6) 0.89874(15) 0.14527(7) 0.0232(2) Uani 1 1 d . . .
H23A H -0.0204 1.0123 0.1519 0.028 Uiso 1 1 calc R . .
C24 C 0.02494(6) 0.83599(14) 0.10621(7) 0.0193(2) Uani 1 1 d . . .
C25 C 0.09238(6) 1.07280(14) 0.08221(7) 0.0200(2) Uani 1 1 d . . .
C26 C 0.15440(6) 1.11804(15) 0.06254(7) 0.0226(2) Uani 1 1 d . . .
H26A H 0.1625 1.0534 0.0192 0.027 Uiso 1 1 calc R . .
C27 C 0.17777(7) 1.29411(14) 0.07414(7) 0.0222(2) Uani 1 1 d . . .
H27A H 0.1464 1.3714 0.0885 0.027 Uiso 1 1 calc R . .
C28 C 0.22429(7) 1.36575(17) 0.03197(8) 0.0295(3) Uani 1 1 d . . .
H28A H 0.1950 1.4431 -0.0139 0.035 Uiso 1 1 calc R . .
C29 C 0.25759(9) 1.2327(2) 0.00119(10) 0.0429(4) Uani 1 1 d . . .
H29A H 0.2514 1.2265 -0.0552 0.051 Uiso 1 1 calc R . .
C30 C 0.29639(8) 1.12430(19) 0.05870(11) 0.0420(4) Uani 1 1 d . . .
H30A H 0.3200 1.0342 0.0468 0.050 Uiso 1 1 calc R . .
C31 C 0.30002(7) 1.15560(15) 0.14416(9) 0.0288(3) Uani 1 1 d . . .
H31A H 0.3288 1.0697 0.1851 0.035 Uiso 1 1 calc R . .
C32 C 0.22236(6) 1.17511(14) 0.13984(7) 0.0206(2) Uani 1 1 d . . .
H32A H 0.2180 1.1791 0.1942 0.025 Uiso 1 1 calc R . .
C33 C 0.28974(7) 1.45213(15) 0.10419(7) 0.0256(3) Uani 1 1 d . . .
H33A H 0.3218 1.5058 0.0817 0.031 Uiso 1 1 calc R . .
H33B H 0.2705 1.5365 0.1296 0.031 Uiso 1 1 calc R . .
C34 C 0.33513(7) 1.32617(15) 0.17136(8) 0.0253(3) Uani 1 1 d . . .
H34A H 0.3355 1.3558 0.2259 0.030 Uiso 1 1 calc R . .
H34B H 0.3868 1.3250 0.1779 0.030 Uiso 1 1 calc R . .
N1 N 0.42655(5) 0.42431(12) 1.00206(6) 0.0197(2) Uani 1 1 d . . .
N2 N 0.07094(5) 0.90653(12) 0.07211(6) 0.0193(2) Uani 1 1 d . . .
O1 O 0.43194(5) 0.15417(10) 0.98904(5) 0.02509(19) Uani 1 1 d . . .
O2 O 0.36251(5) 0.29235(11) 0.87217(6) 0.0299(2) Uani 1 1 d . . .
O3 O 0.43418(5) 0.68649(10) 1.04332(5) 0.02511(19) Uani 1 1 d . . .
O4 O 0.07329(5) 0.63687(10) 0.05587(5) 0.02626(19) Uani 1 1 d . . .
O5 O 0.14055(6) 0.78660(12) 0.00737(6) 0.0330(2) Uani 1 1 d . . .
O6 O 0.06117(5) 1.16387(10) 0.11074(6) 0.02562(19) Uani 1 1 d . . .

loop_
_atom_site_aniso_label
_atom_site_aniso_U_11
_atom_site_aniso_U_22
_atom_site_aniso_U_33
_atom_site_aniso_U_23
_atom_site_aniso_U_13
_atom_site_aniso_U_12
C1 0.0244(6) 0.0217(6) 0.0260(6) -0.0028(5) 0.0137(5) -0.0021(4)
C2 0.0210(5) 0.0238(6) 0.0254(6) -0.0005(4) 0.0130(5) -0.0008(4)
C3 0.0277(6) 0.0232(6) 0.0355(7) 0.0054(5) 0.0181(5) 0.0035(5)
C4 0.0227(6) 0.0319(7) 0.0295(6) 0.0100(5) 0.0128(5) 0.0060(5)
C5 0.0190(5) 0.0329(7) 0.0235(6) 0.0037(5) 0.0085(5) 0.0000(5)
C6 0.0194(5) 0.0242(6) 0.0227(5) 0.0005(4) 0.0091(4) -0.0010(4)
C7 0.0170(5) 0.0226(6) 0.0225(5) 0.0025(4) 0.0104(4) 0.0010(4)
C8 0.0192(5) 0.0221(5) 0.0210(5) 0.0004(4) 0.0097(4) -0.0007(4)
C9 0.0193(5) 0.0223(6) 0.0198(5) 0.0000(4) 0.0080(4) 0.0004(4)
C10 0.0204(5) 0.0199(5) 0.0182(5) -0.0001(4) 0.0084(4) -0.0004(4)
C11 0.0191(5) 0.0221(6) 0.0214(5) -0.0004(4) 0.0095(4) -0.0013(4)
C12 0.0190(5) 0.0235(6) 0.0201(5) -0.0028(4) 0.0038(4) 0.0005(4)
C13 0.0227(6) 0.0291(6) 0.0163(5) -0.0010(4) 0.0064(4) 0.0044(5)
C14 0.0222(5) 0.0264(6) 0.0204(5) 0.0042(4) 0.0103(5) 0.0002(5)
C15 0.0199(5) 0.0220(6) 0.0200(5) 0.0009(4) 0.0080(4) -0.0018(4)
C16 0.0225(6) 0.0259(6) 0.0231(6) -0.0005(5) 0.0095(5) 0.0034(5)
C17 0.0271(6) 0.0233(6) 0.0238(6) 0.0033(5) 0.0093(5) 0.0030(5)
C18 0.0262(6) 0.0235(6) 0.0220(5) -0.0012(4) 0.0103(5) 0.0024(5)
C19 0.0219(5) 0.0232(6) 0.0189(5) -0.0017(4) 0.0063(4) 0.0003(4)
C20 0.0298(6) 0.0207(6) 0.0231(6) -0.0007(5) 0.0070(5) -0.0035(5)
C21 0.0232(6) 0.0290(6) 0.0253(6) 0.0024(5) 0.0084(5) -0.0064(5)
C22 0.0219(6) 0.0297(6) 0.0289(6) 0.0007(5) 0.0125(5) -0.0006(5)
C23 0.0206(5) 0.0232(6) 0.0256(6) 0.0005(4) 0.0098(5) 0.0003(4)
C24 0.0165(5) 0.0212(5) 0.0173(5) 0.0009(4) 0.0045(4) -0.0012(4)
C25 0.0186(5) 0.0212(5) 0.0182(5) -0.0006(4) 0.0059(4) -0.0007(4)
C26 0.0220(5) 0.0252(6) 0.0222(5) -0.0039(4) 0.0109(5) -0.0035(4)
C27 0.0229(6) 0.0223(6) 0.0206(5) 0.0021(4) 0.0084(5) -0.0009(4)
C28 0.0315(6) 0.0365(7) 0.0190(5) 0.0014(5) 0.0094(5) -0.0117(5)
C29 0.0471(9) 0.0580(10) 0.0376(8) -0.0259(7) 0.0315(7) -0.0313(8)
C30 0.0356(7) 0.0370(8) 0.0699(11) -0.0291(8) 0.0382(8) -0.0171(6)
C31 0.0201(6) 0.0206(6) 0.0461(8) -0.0011(5) 0.0145(5) -0.0014(5)
C32 0.0197(5) 0.0195(5) 0.0229(5) 0.0002(4) 0.0092(4) -0.0009(4)
C33 0.0307(6) 0.0248(6) 0.0230(6) -0.0011(5) 0.0131(5) -0.0077(5)
C34 0.0224(6) 0.0244(6) 0.0285(6) -0.0014(5) 0.0103(5) -0.0046(5)
N1 0.0193(4) 0.0209(5) 0.0185(4) -0.0012(4) 0.0076(4) -0.0014(4)
N2 0.0179(4) 0.0198(5) 0.0199(4) -0.0009(4) 0.0079(4) 0.0003(4)
O1 0.0286(4) 0.0210(4) 0.0269(4) -0.0022(3) 0.0131(4) -0.0010(3)
O2 0.0343(5) 0.0291(5) 0.0231(4) -0.0058(4) 0.0090(4) -0.0026(4)
O3 0.0258(4) 0.0216(4) 0.0228(4) -0.0023(3) 0.0054(3) -0.0009(3)
O4 0.0339(5) 0.0205(4) 0.0279(4) -0.0021(3) 0.0165(4) 0.0009(3)
O5 0.0422(6) 0.0296(5) 0.0393(5) -0.0014(4) 0.0288(5) 0.0035(4)
O6 0.0259(4) 0.0215(4) 0.0332(5) -0.0027(3) 0.0162(4) 0.0000(3)

loop_
_atom_type_symbol
_atom_type_description
_atom_type_scat_dispersion_real
_atom_type_scat_dispersion_imag
_atom_type_scat_source
C C 0.0033 0.0016 'International Tables Vol C Tables 4.2.6.8 and 6.1.1.4'
H H 0.0000 0.0000 'International Tables Vol C Tables 4.2.6.8 and 6.1.1.4'
N N 0.0061 0.0033 'International Tables Vol C Tables 4.2.6.8 and 6.1.1.4'
O O 0.0106 0.0060 'International Tables Vol C Tables 4.2.6.8 and 6.1.1.4'

loop_
_geom_angle_atom_site_label_1
_geom_angle_atom_site_label_2
_geom_angle_atom_site_label_3
_geom_angle
_geom_angle_site_symmetry_1
_geom_angle_site_symmetry_3
_geom_angle_publ_flag
O2 C1 O1 122.22(11) . . ?
O2 C1 N1 130.10(12) . . ?
O1 C1 N1 107.68(10) . . ?
C3 C2 O1 126.19(11) . . ?
C3 C2 C7 123.85(12) . . ?
O1 C2 C7 109.94(10) . . ?
C2 C3 C4 115.64(12) . . ?
C5 C4 C3 121.34(12) . . ?
C4 C5 C6 122.16(12) . . ?
C7 C6 C5 116.23(11) . . ?
C6 C7 C2 120.73(11) . . ?
C6 C7 N1 133.52(11) . . ?
C2 C7 N1 105.72(10) . . ?
O3 C8 N1 117.64(10) . . ?
O3 C8 C9 125.28(11) . . ?
N1 C8 C9 116.98(10) . . ?
C8 C9 C15 117.05(10) . . ?
C8 C9 C10 114.36(10) . . ?
C15 C9 C10 58.21(7) . . ?
C15 C10 C11 111.14(9) . . ?
C15 C10 C9 60.26(8) . . ?
C11 C10 C9 120.27(9) . . ?
C12 C11 C10 110.05(9) . . ?
C12 C11 C16 106.89(9) . . ?
C10 C11 C16 104.38(9) . . ?
C13 C12 C11 114.50(11) . . ?
C12 C13 C14 114.48(10) . . ?
C13 C14 C15 110.26(10) . . ?
C13 C14 C17 106.64(10) . . ?
C15 C14 C17 105.11(9) . . ?
C10 C15 C9 61.53(7) . . ?
C10 C15 C14 110.51(9) . . ?
C9 C15 C14 119.93(10) . . ?
C17 C16 C11 109.49(9) . . ?
C16 C17 C14 109.15(10) . . ?
O5 C18 O4 122.00(11) . . ?
O5 C18 N2 130.29(12) . . ?
O4 C18 N2 107.71(10) . . ?
C20 C19 O4 126.05(11) . . ?
C20 C19 C24 124.09(11) . . ?
O4 C19 C24 109.84(10) . . ?
C19 C20 C21 115.56(11) . . ?
C22 C21 C20 121.48(11) . . ?
C21 C22 C23 121.90(12) . . ?
C24 C23 C22 116.47(11) . . ?
C23 C24 C19 120.49(11) . . ?
C23 C24 N2 133.74(11) . . ?
C19 C24 N2 105.76(10) . . ?
O6 C25 N2 117.77(10) . . ?
O6 C25 C26 125.12(11) . . ?
N2 C25 C26 116.97(10) . . ?
C25 C26 C27 117.04(10) . . ?
C25 C26 C32 112.64(10) . . ?
C27 C26 C32 58.61(7) . . ?
C32 C27 C26 61.48(8) . . ?
C32 C27 C28 110.15(10) . . ?
C26 C27 C28 121.31(11) . . ?
C29 C28 C27 110.41(11) . . ?
C29 C28 C33 106.40(11) . . ?
C27 C28 C33 104.51(9) . . ?
C30 C29 C28 114.85(12) . . ?
C29 C30 C31 114.57(13) . . ?
C30 C31 C32 110.69(11) . . ?
C30 C31 C34 106.76(11) . . ?
C32 C31 C34 103.67(10) . . ?
C27 C32 C31 111.51(10) . . ?
C27 C32 C26 59.91(8) . . ?
C31 C32 C26 120.59(10) . . ?
C34 C33 C28 109.64(10) . . ?
C33 C34 C31 109.22(10) . . ?
C1 N1 C7 108.21(10) . . ?
C1 N1 C8 127.79(10) . . ?
C7 N1 C8 123.51(10) . . ?
C18 N2 C24 108.26(10) . . ?
C18 N2 C25 127.14(10) . . ?
C24 N2 C25 123.74(9) . . ?
C1 O1 C2 108.39(9) . . ?
C18 O4 C19 108.42(9) . . ?

loop_
_geom_bond_atom_site_label_1
_geom_bond_atom_site_label_2
_geom_bond_distance
_geom_bond_site_symmetry_2
_geom_bond_publ_flag
C1 O2 1.1935(15) . ?
C1 O1 1.3693(15) . ?
C1 N1 1.4099(15) . ?
C2 C3 1.3730(17) . ?
C2 O1 1.3863(15) . ?
C2 C7 1.3853(17) . ?
C3 C4 1.3943(19) . ?
C4 C5 1.3899(19) . ?
C5 C6 1.3971(17) . ?
C6 C7 1.3850(16) . ?
C7 N1 1.4184(14) . ?
C8 O3 1.2155(15) . ?
C8 N1 1.4267(15) . ?
C8 C9 1.4663(16) . ?
C9 C15 1.5192(16) . ?
C9 C10 1.5381(16) . ?
C10 C15 1.4872(15) . ?
C10 C11 1.5345(16) . ?
C11 C12 1.5066(16) . ?
C11 C16 1.5541(17) . ?
C12 C13 1.3286(17) . ?
C13 C14 1.5074(17) . ?
C14 C15 1.5337(16) . ?
C14 C17 1.5532(17) . ?
C16 C17 1.5499(17) . ?
C18 O5 1.1939(15) . ?
C18 O4 1.3713(15) . ?
C18 N2 1.4054(15) . ?
C19 C20 1.3709(17) . ?
C19 O4 1.3864(15) . ?
C19 C24 1.3852(17) . ?
C20 C21 1.3936(18) . ?
C21 C22 1.3890(18) . ?
C22 C23 1.3995(17) . ?
C23 C24 1.3835(16) . ?
C24 N2 1.4202(14) . ?
C25 O6 1.2137(14) . ?
C25 N2 1.4233(15) . ?
C25 C26 1.4709(16) . ?
C26 C27 1.5106(17) . ?
C26 C32 1.5339(16) . ?
C27 C32 1.4903(16) . ?
C27 C28 1.5350(16) . ?
C28 C29 1.499(2) . ?
C28 C33 1.5574(17) . ?
C29 C30 1.326(3) . ?
C30 C31 1.501(2) . ?
C31 C32 1.5306(17) . ?
C31 C34 1.5526(17) . ?
C33 C34 1.5462(17) . ?

loop_
_geom_torsion_atom_site_label_1
_geom_torsion_atom_site_label_2
_geom_torsion_atom_site_label_3
_geom_torsion_atom_site_label_4
_geom_torsion
_geom_torsion_site_symmetry_1
_geom_torsion_site_symmetry_2
_geom_torsion_site_symmetry_3
_geom_torsion_site_symmetry_4
_geom_torsion_publ_flag
O1 C2 C3 C4 -178.74(11) . . . . ?
C7 C2 C3 C4 -0.49(17) . . . . ?
C2 C3 C4 C5 -0.93(17) . . . . ?
C3 C4 C5 C6 0.65(19) . . . . ?
C4 C5 C6 C7 1.03(17) . . . . ?
C5 C6 C7 C2 -2.40(16) . . . . ?
C5 C6 C7 N1 175.32(11) . . . . ?
C3 C2 C7 C6 2.24(18) . . . . ?
O1 C2 C7 C6 -179.26(10) . . . . ?
C3 C2 C7 N1 -176.04(11) . . . . ?
O1 C2 C7 N1 2.46(12) . . . . ?
O3 C8 C9 C15 17.67(17) . . . . ?
N1 C8 C9 C15 -166.04(10) . . . . ?
O3 C8 C9 C10 -47.62(16) . . . . ?
N1 C8 C9 C10 128.68(10) . . . . ?
C8 C9 C10 C15 107.87(11) . . . . ?
C8 C9 C10 C11 -153.66(10) . . . . ?
C15 C9 C10 C11 98.48(11) . . . . ?
C15 C10 C11 C12 52.15(13) . . . . ?
C9 C10 C11 C12 -14.88(14) . . . . ?
C15 C10 C11 C16 -62.23(11) . . . . ?
C9 C10 C11 C16 -129.27(10) . . . . ?
C10 C11 C12 C13 -54.16(14) . . . . ?
C16 C11 C12 C13 58.61(13) . . . . ?
C11 C12 C13 C14 0.03(15) . . . . ?
C12 C13 C14 C15 54.47(13) . . . . ?
C12 C13 C14 C17 -59.13(13) . . . . ?
C11 C10 C15 C9 -113.68(10) . . . . ?
C11 C10 C15 C14 0.09(13) . . . . ?
C9 C10 C15 C14 113.77(11) . . . . ?
C8 C9 C15 C10 -103.20(11) . . . . ?
C8 C9 C15 C14 158.31(10) . . . . ?
C10 C9 C15 C14 -98.50(11) . . . . ?
C13 C14 C15 C10 -52.38(13) . . . . ?
C17 C14 C15 C10 62.20(12) . . . . ?
C13 C14 C15 C9 15.79(14) . . . . ?
C17 C14 C15 C9 130.36(11) . . . . ?
C12 C11 C16 C17 -55.02(12) . . . . ?
C10 C11 C16 C17 61.57(11) . . . . ?
C11 C16 C17 C14 -0.78(13) . . . . ?
C13 C14 C17 C16 56.25(12) . . . . ?
C15 C14 C17 C16 -60.82(12) . . . . ?
O4 C19 C20 C21 178.48(11) . . . . ?
C24 C19 C20 C21 0.13(18) . . . . ?
C19 C20 C21 C22 0.63(18) . . . . ?
C20 C21 C22 C23 -0.4(2) . . . . ?
C21 C22 C23 C24 -0.52(18) . . . . ?
C22 C23 C24 C19 1.25(17) . . . . ?
C22 C23 C24 N2 -176.83(12) . . . . ?
C20 C19 C24 C23 -1.12(18) . . . . ?
O4 C19 C24 C23 -179.70(10) . . . . ?
C20 C19 C24 N2 177.45(11) . . . . ?
O4 C19 C24 N2 -1.13(12) . . . . ?
O6 C25 C26 C27 -3.79(17) . . . . ?
N2 C25 C26 C27 -179.34(10) . . . . ?
O6 C25 C26 C32 61.32(16) . . . . ?
N2 C25 C26 C32 -114.22(11) . . . . ?
C25 C26 C27 C32 101.24(11) . . . . ?
C25 C26 C27 C28 -161.39(11) . . . . ?
C32 C26 C27 C28 97.37(12) . . . . ?
C32 C27 C28 C29 52.95(14) . . . . ?
C26 C27 C28 C29 -15.20(16) . . . . ?
C32 C27 C28 C33 -61.09(13) . . . . ?
C26 C27 C28 C33 -129.25(12) . . . . ?
C27 C28 C29 C30 -54.14(15) . . . . ?
C33 C28 C29 C30 58.71(15) . . . . ?
C28 C29 C30 C31 -0.26(17) . . . . ?
C29 C30 C31 C32 53.43(15) . . . . ?
C29 C30 C31 C34 -58.75(15) . . . . ?
C26 C27 C32 C31 113.81(11) . . . . ?
C28 C27 C32 C31 -1.69(14) . . . . ?
C28 C27 C32 C26 -115.51(11) . . . . ?
C30 C31 C32 C27 -50.32(14) . . . . ?
C34 C31 C32 C27 63.82(13) . . . . ?
C30 C31 C32 C26 16.54(16) . . . . ?
C34 C31 C32 C26 130.69(11) . . . . ?
C25 C26 C32 C27 -108.82(11) . . . . ?
C25 C26 C32 C31 152.57(11) . . . . ?
C27 C26 C32 C31 -98.62(12) . . . . ?
C29 C28 C33 C34 -55.33(13) . . . . ?
C27 C28 C33 C34 61.53(13) . . . . ?
C28 C33 C34 C31 -0.06(14) . . . . ?
C30 C31 C34 C33 55.51(13) . . . . ?
C32 C31 C34 C33 -61.42(13) . . . . ?
O2 C1 N1 C7 -178.17(12) . . . . ?
O1 C1 N1 C7 1.16(12) . . . . ?
O2 C1 N1 C8 9.7(2) . . . . ?
O1 C1 N1 C8 -170.94(10) . . . . ?
C6 C7 N1 C1 179.83(12) . . . . ?
C2 C7 N1 C1 -2.20(12) . . . . ?
C6 C7 N1 C8 -7.65(19) . . . . ?
C2 C7 N1 C8 170.31(10) . . . . ?
O3 C8 N1 C1 -175.07(11) . . . . ?
C9 C8 N1 C1 8.34(16) . . . . ?
O3 C8 N1 C7 13.93(16) . . . . ?
C9 C8 N1 C7 -162.65(10) . . . . ?
O5 C18 N2 C24 179.38(13) . . . . ?
O4 C18 N2 C24 -0.12(12) . . . . ?
O5 C18 N2 C25 -11.0(2) . . . . ?
O4 C18 N2 C25 169.50(10) . . . . ?
C23 C24 N2 C18 179.05(12) . . . . ?
C19 C24 N2 C18 0.76(12) . . . . ?
C23 C24 N2 C25 8.99(19) . . . . ?
C19 C24 N2 C25 -169.29(10) . . . . ?
O6 C25 N2 C18 -179.31(11) . . . . ?
C26 C25 N2 C18 -3.43(16) . . . . ?
O6 C25 N2 C24 -11.18(16) . . . . ?
C26 C25 N2 C24 164.70(10) . . . . ?
O2 C1 O1 C2 179.75(11) . . . . ?
N1 C1 O1 C2 0.36(12) . . . . ?
C3 C2 O1 C1 176.65(11) . . . . ?
C7 C2 O1 C1 -1.80(13) . . . . ?
O5 C18 O4 C19 179.87(12) . . . . ?
N2 C18 O4 C19 -0.58(12) . . . . ?
C20 C19 O4 C18 -177.45(11) . . . . ?
C24 C19 O4 C18 1.09(13) . . . . ?
